data_7717011
loop_
_publ_author_name
'Krieft, Jonas'
'Koch, Hannah'
'Neumann, Beate'
'Stammler, Hans-Georg'
'Lamm, Jan-Hendrik'
'Mix, Andreas'
'Mitzel, Norbert W.'

_publ_section_title
;
 Adducts of Lewis acidic stibanes with phosphane chalcogenides.
;
_journal_issue 39
_journal_name_full 'Dalton transactions (Cambridge, England : 2003)'
_journal_page_first 16280
_journal_page_last 16286
_journal_paper_doi 10.1039/d4dt02268h
_journal_volume 53
_journal_year 2024
_chemical_formula_moiety 'C12 H19 Cl F10 O P Sb'
_chemical_formula_sum 'C12 H19 Cl F10 O P Sb'
_chemical_formula_weight 557.44
_space_group_crystal_system monoclinic
_space_group_IT_number 14
_space_group_name_Hall '-P 2yn'
_space_group_name_H-M_alt 'P 1 21/n 1'
_atom_sites_solution_hydrogens mixed
_atom_sites_solution_primary dual
_audit_creation_date 2024-06-22
_audit_creation_method
;
Olex2 1.5-alpha
(compiled 2024.02.16 svn.r378c4104 for OlexSys, GUI svn.r6928)
;
_audit_update_record
;
2024-07-03 deposited with the CCDC.	2024-09-12 downloaded from the CCDC.
;
_cell_angle_alpha 90
_cell_angle_beta 97.791(4)
_cell_angle_gamma 90
_cell_formula_units_Z 4
_cell_length_a 7.7947(3)
_cell_length_b 17.4038(7)
_cell_length_c 15.4407(6)
_cell_measurement_reflns_used 18122
_cell_measurement_temperature 173.0(1)
_cell_measurement_theta_max 29.4300
_cell_measurement_theta_min 3.6880
_cell_volume 2075.31(14)
_computing_cell_refinement 'CrysAlisPro 1.171.42.90a (Rigaku OD, 2023)'
_computing_data_collection 'CrysAlisPro 1.171.42.90a (Rigaku OD, 2023)'
_computing_data_reduction 'CrysAlisPro 1.171.42.90a (Rigaku OD, 2023)'
_computing_molecular_graphics 'Olex2 1.5-alpha (Dolomanov et al., 2009)'
_computing_publication_material 'Olex2 1.5-alpha (Dolomanov et al., 2009)'
_computing_structure_refinement 'SHELXL 2019/3 (Sheldrick, 2015)'
_computing_structure_solution 'SHELXT 2018/2 (Sheldrick, 2018)'
_diffrn_ambient_environment N~2~
_diffrn_ambient_temperature 173.0(1)
_diffrn_detector 'CCD plate'
_diffrn_detector_area_resol_mean 5.1773
_diffrn_detector_type Atlas
_diffrn_measured_fraction_theta_full 0.998
_diffrn_measured_fraction_theta_max 0.999
_diffrn_measurement_details
;
List of Runs (angles in degrees, time in seconds):

  # Type    Start    End  Width  t~exp~   \w     \q     \k     \f   Frames
#--------------------------------------------------------------------------
  1  \w    -71.00 -46.00   1.00    4.00    --  -21.26 136.00-163.00   25
  2  \w    -56.00 -30.00   1.00    4.00    --  -21.26 133.00  18.00   26
  3  \w     47.00  80.00   1.00    4.00    --   21.42-133.00 -49.00   33
  4  \w     12.00  82.00   1.00    4.00    --   21.42-136.00 132.00   70
  5  \w    -73.00   4.00   1.00    4.00    --  -21.26 -57.00  30.00   77
  6  \w    -92.00  -1.00   1.00    4.00    --  -21.26 -38.00-150.00   91
  7  \w    -92.00  -1.00   1.00    4.00    --  -21.26 -38.00 120.00   91
  8  \w    -55.00  56.00   1.00    4.00    --  -21.26  19.00 -60.00  111
  9  \w    -91.00 -18.00   1.00    4.00    --  -21.26 149.00 -80.07   73
 10  \w    -92.00  -6.00   1.00    4.00    --  -21.26 -38.00 -60.00   86
 11  \w    -42.00   6.00   1.00    4.00    --  -21.26 -77.00 -60.00   48
 12  \w    -81.00 -11.00   1.00    4.00    --  -21.26 135.00  88.77   70
 13  \w     -6.00  42.00   1.00    4.00    --   21.42  77.00-150.00   48
;
_diffrn_measurement_device 'four-circle diffractometer'
_diffrn_measurement_device_type 'SuperNova, Single source at offset/far, Atlas'
_diffrn_measurement_method '\w scans'
_diffrn_orient_matrix_type 'CrysAlisPro convention (1999,Acta A55,543-557)'
_diffrn_orient_matrix_UB_11 0.0157426000
_diffrn_orient_matrix_UB_12 0.0392598000
_diffrn_orient_matrix_UB_13 0.0105792000
_diffrn_orient_matrix_UB_21 0.0528527000
_diffrn_orient_matrix_UB_22 -0.0109132000
_diffrn_orient_matrix_UB_23 0.0391253000
_diffrn_orient_matrix_UB_31 0.0734265000
_diffrn_orient_matrix_UB_32 -0.0005555000
_diffrn_orient_matrix_UB_33 -0.0225494000
_diffrn_radiation_monochromator mirror
_diffrn_radiation_probe x-ray
_diffrn_radiation_type 'Mo K\a'
_diffrn_radiation_wavelength 0.71073
_diffrn_reflns_av_R_equivalents 0.0468
_diffrn_reflns_av_unetI/netI 0.0265
_diffrn_reflns_Laue_measured_fraction_full 0.998
_diffrn_reflns_Laue_measured_fraction_max 0.999
_diffrn_reflns_limit_h_max 10
_diffrn_reflns_limit_h_min -10
_diffrn_reflns_limit_k_max 24
_diffrn_reflns_limit_k_min -24
_diffrn_reflns_limit_l_max 21
_diffrn_reflns_limit_l_min -21
_diffrn_reflns_number 52993
_diffrn_reflns_point_group_measured_fraction_full 0.998
_diffrn_reflns_point_group_measured_fraction_max 0.999
_diffrn_reflns_theta_full 25.242
_diffrn_reflns_theta_max 30.034
_diffrn_reflns_theta_min 3.325
_diffrn_source 'micro-focus sealed X-ray tube'
_diffrn_source_type 'SuperNova (Mo) X-ray Source'
_exptl_absorpt_coefficient_mu 1.620
_exptl_absorpt_correction_T_max 1.000
_exptl_absorpt_correction_T_min 0.686
_exptl_absorpt_correction_type gaussian
_exptl_absorpt_process_details
;
CrysAlisPro 1.171.42.90a (Rigaku Oxford Diffraction, 2023)
Numerical absorption correction based on gaussian integration over
a multifaceted crystal model
Empirical absorption correction using spherical harmonics,
implemented in SCALE3 ABSPACK scaling algorithm.
;
_exptl_crystal_colour 'clear colourless'
_exptl_crystal_colour_lustre clear
_exptl_crystal_colour_primary colourless
_exptl_crystal_density_diffrn 1.784
_exptl_crystal_description block
_exptl_crystal_F_000 1088
_exptl_crystal_size_max 0.228
_exptl_crystal_size_mid 0.154
_exptl_crystal_size_min 0.132
_refine_diff_density_max 0.933
_refine_diff_density_min -0.590
_refine_diff_density_rms 0.079
_refine_ls_extinction_method none
_refine_ls_goodness_of_fit_ref 1.057
_refine_ls_hydrogen_treatment mixed
_refine_ls_matrix_type full
_refine_ls_number_parameters 397
_refine_ls_number_reflns 6055
_refine_ls_number_restraints 689
_refine_ls_restrained_S_all 1.013
_refine_ls_R_factor_all 0.0488
_refine_ls_R_factor_gt 0.0328
_refine_ls_shift/su_max 0.001
_refine_ls_shift/su_mean 0.000
_refine_ls_structure_factor_coef Fsqd
_refine_ls_weighting_details 'w=1/[\s^2^(Fo^2^)+(0.0289P)^2^+1.9987P] where P=(Fo^2^+2Fc^2^)/3'
_refine_ls_weighting_scheme calc
_refine_ls_wR_factor_gt 0.0711
_refine_ls_wR_factor_ref 0.0809
_reflns_Friedel_coverage 0.000
_reflns_number_gt 4754
_reflns_number_total 6055
_reflns_threshold_expression 'I > 2\s(I)'
_cod_data_source_file d4dt02268h3.cif
_cod_data_source_block 4
_cod_depositor_comments 'Adding full bibliography for 7717007--7717016.cif.'
_cod_database_code 7717011
_shelx_shelxl_version_number 2019/3
_chemical_oxdiff_formula 'C12 H19 Cl F10 O Sb'
_shelx_space_group_comment
;
The symmetry employed for this shelxl refinement is uniquely defined
by the following loop, which should always be used as a source of
symmetry information in preference to the above space-group names.
They are only intended as comments.
;
_olex2_refinement_description
;
1. Fixed Uiso
 At 1.2 times of:
  All P(H) groups
 At 1.5 times of:
  All C(H,H,H) groups
2. Restrained distances
 P1-H1 \\sim P1B-H1B
 with sigma of 0.02
 H1B-O1 \\sim O1-H1
 with sigma of 0.02
 H1B-C9B \\sim C5-H1
 with sigma of 0.02
3. Uiso/Uaniso restraints and constraints
P1 \\sim P1B \\sim F3 \\sim F4 \\sim F5 \\sim F6 \\sim F6B \\sim F7 \\sim F7B
\\sim F8 \\sim F8B \\sim F9B \\sim F10B \\sim F12 \\sim F13 \\sim C3 \\sim C3B
\\sim C4 \\sim C4B \\sim C5 \\sim C5B \\sim C6 \\sim C6B \\sim C7 \\sim C7B
\\sim C8 \\sim C8B \\sim C9 \\sim C9B \\sim C10 \\sim C10B \\sim C11 \\sim C11B
\\sim C12 \\sim C12B: within 2A with sigma of 0.04 and sigma for terminal atoms
of 0.08 within 2A
4. Rigid body (RIGU) restrains
 P1, P1B, F3, F4, F5, F6, F6B, F7, F7B, F8, F8B, F9B, F10B, F12, F13, C3, C3B,
 C4, C4B, C5, C5B, C6, C6B, C7, C7B, C8, C8B, C9, C9B, C10, C10B, C11, C11B,
 C12, C12B
 with sigma for 1-2 distances of 0.004 and sigma for 1-3 distances of 0.004
5. Others
 Sof(P1B)=Sof(H1B)=Sof(F6B)=Sof(F7B)=Sof(F8B)=Sof(F9B)=Sof(F10B)=Sof(C3B)=
 Sof(C4B)=Sof(C5B)=Sof(C6B)=Sof(H6BA)=Sof(H6BB)=Sof(H6BC)=Sof(C7B)=Sof(H7BA)=
 Sof(H7BB)=Sof(H7BC)=Sof(C8B)=Sof(H8BA)=Sof(H8BB)=Sof(H8BC)=Sof(C9B)=Sof(C10B)=
 Sof(H10D)=Sof(H10E)=Sof(H10F)=Sof(C11B)=Sof(H11D)=Sof(H11E)=Sof(H11F)=
 Sof(C12B)=Sof(H12D)=Sof(H12E)=Sof(H12F)=1-FVAR(1)
 Sof(P1)=Sof(H1)=Sof(F6)=Sof(F7)=Sof(F8)=Sof(F12)=Sof(F13)=Sof(C3)=Sof(C4)=
 Sof(C5)=Sof(C6)=Sof(H6A)=Sof(H6B)=Sof(H6C)=Sof(C7)=Sof(H7A)=Sof(H7B)=Sof(H7C)=
 Sof(C8)=Sof(H8A)=Sof(H8B)=Sof(H8C)=Sof(C9)=Sof(C10)=Sof(H10A)=Sof(H10B)=
 Sof(H10C)=Sof(C11)=Sof(H11A)=Sof(H11B)=Sof(H11C)=Sof(C12)=Sof(H12A)=Sof(H12B)=
 Sof(H12C)=FVAR(1)
6.a Me refined with riding coordinates:
 C6B(H6BA,H6BB,H6BC), C7B(H7BA,H7BB,H7BC)
6.b Idealised Me refined as rotating group:
 C6(H6A,H6B,H6C), C7(H7A,H7B,H7C), C8(H8A,H8B,H8C), C8B(H8BA,H8BB,H8BC),
 C10(H10A,H10B,H10C), C10B(H10D,H10E,H10F), C11(H11A,H11B,H11C), C11B(H11D,H11E,
 H11F), C12(H12A,H12B,H12C), C12B(H12D,H12E,H12F)
;
_olex2_date_sample_data_collection 2023-06-07
_olex2_submission_special_instructions 'No special instructions were received'
_oxdiff_exptl_absorpt_empirical_details
;
Empirical correction (ABSPACK) includes:
- Absorption correction using spherical harmonics
- Frame scaling
;
_oxdiff_exptl_absorpt_empirical_full_max 1.217
_oxdiff_exptl_absorpt_empirical_full_min 0.840

loop_
_space_group_symop_operation_xyz
'x, y, z'
'-x+1/2, y+1/2, -z+1/2'
'-x, -y, -z'
'x-1/2, -y-1/2, z-1/2'

loop_
_atom_site_label
_atom_site_type_symbol
_atom_site_fract_x
_atom_site_fract_y
_atom_site_fract_z
_atom_site_U_iso_or_equiv
_atom_site_adp_type
_atom_site_occupancy
_atom_site_site_symmetry_order
_atom_site_calc_flag
_atom_site_refinement_flags_posn
_atom_site_refinement_flags_adp
_atom_site_refinement_flags_occupancy
_atom_site_disorder_assembly
_atom_site_disorder_group
Sb1 Sb 0.72457(2) 0.26709(2) 0.39516(2) 0.03734(6) Uani 1 1 d . . . . .
Cl1 Cl 0.73132(13) 0.16218(5) 0.50332(6) 0.0630(2) Uani 1 1 d . . . . .
P1 P 0.64014(10) 0.40933(4) 0.22256(5) 0.0299(2) Uani 0.856(2) 1 d D U P A 1
H1 H 0.512(4) 0.375(2) 0.180(2) 0.042(9) Uiso 0.856(2) 1 d D . P A 1
P1B P 0.7390(6) 0.4357(3) 0.2555(3) 0.0330(13) Uani 0.144(2) 1 d D U P A 2
H1B H 0.864(10) 0.472(4) 0.298(3) 0.040 Uiso 0.144(2) 1 d D U P A 2
F1 F 0.6621(3) 0.32071(12) 0.57602(11) 0.0619(5) Uani 1 1 d . . . . .
F2 F 0.6119(3) 0.41242(13) 0.48179(13) 0.0749(6) Uani 1 1 d . . . . .
F3 F 0.9545(4) 0.42039(18) 0.46871(16) 0.1044(10) Uani 1 1 d . . . . .
F4 F 0.8929(4) 0.43526(17) 0.60045(15) 0.0970(9) Uani 1 1 d . . . . .
F5 F 1.0041(3) 0.3285(2) 0.56106(19) 0.1093(10) Uani 1 1 d . . . . .
F6 F 0.3579(5) 0.3361(2) 0.3591(3) 0.0704(10) Uani 0.856(2) 1 d . U P A 1
F6B F 0.454(4) 0.222(2) 0.247(2) 0.074(6) Uani 0.144(2) 1 d . U P A 2
F7 F 0.3629(7) 0.2396(3) 0.4489(3) 0.0722(12) Uani 0.856(2) 1 d . U P A 1
F7B F 0.453(3) 0.1544(9) 0.3659(12) 0.065(4) Uani 0.144(2) 1 d . U P A 2
F8 F 0.4079(5) 0.1420(2) 0.3203(3) 0.1065(14) Uani 0.856(2) 1 d . U P A 1
F8B F 0.362(6) 0.266(2) 0.471(2) 0.095(9) Uani 0.144(2) 1 d . U P A 2
F9B F 0.167(2) 0.2387(11) 0.3480(16) 0.079(5) Uani 0.144(2) 1 d . U P A 2
F10B F 0.296(3) 0.3386(18) 0.345(3) 0.099(8) Uani 0.144(2) 1 d . U P A 2
F12 F 0.4061(9) 0.2414(4) 0.2311(3) 0.129(3) Uani 0.856(2) 1 d . U P A 1
F13 F 0.1833(4) 0.2137(2) 0.2890(3) 0.0870(10) Uani 0.856(2) 1 d . U P A 1
O1 O 0.6774(3) 0.37500(11) 0.31248(12) 0.0401(4) Uani 1 1 d D . . . .
C1 C 0.7181(4) 0.35300(19) 0.50501(18) 0.0465(7) Uani 1 1 d . . . . .
C2 C 0.8951(6) 0.3852(3) 0.5351(3) 0.0738(11) Uani 1 1 d . . . . .
C3 C 0.4287(5) 0.2649(2) 0.3776(2) 0.0452(8) Uani 0.856(2) 1 d . U P A 1
C3B C 0.466(3) 0.2273(13) 0.3524(19) 0.053(4) Uani 0.144(2) 1 d . U P A 2
C4 C 0.3536(6) 0.2156(3) 0.3031(3) 0.0711(12) Uani 0.856(2) 1 d . U P A 1
C4B C 0.309(3) 0.2692(16) 0.384(2) 0.063(4) Uani 0.144(2) 1 d . U P A 2
C5 C 0.8167(12) 0.3902(6) 0.1595(6) 0.0397(15) Uani 0.856(2) 1 d D U P A 1
C5B C 0.580(9) 0.519(4) 0.240(4) 0.054(7) Uani 0.144(2) 1 d . U P A 2
C6 C 0.9899(5) 0.4188(3) 0.2093(3) 0.0729(13) Uani 0.856(2) 1 d . U P A 1
H6A H 1.085924 0.398925 0.180905 0.109 Uiso 0.856(2) 1 calc R U P A 1
H6B H 1.001766 0.400607 0.269839 0.109 Uiso 0.856(2) 1 calc R U P A 1
H6C H 0.992131 0.475117 0.208635 0.109 Uiso 0.856(2) 1 calc R U P A 1
C6B C 0.650(5) 0.5841(19) 0.196(3) 0.108(10) Uani 0.144(2) 1 d . U P A 2
H6BA H 0.677309 0.567331 0.138418 0.162 Uiso 0.144(2) 1 calc R U P A 2
H6BB H 0.563429 0.625248 0.187514 0.162 Uiso 0.144(2) 1 calc R U P A 2
H6BC H 0.755262 0.603135 0.230893 0.162 Uiso 0.144(2) 1 calc R U P A 2
C7 C 0.7838(7) 0.4232(3) 0.0678(3) 0.0686(13) Uani 0.856(2) 1 d . U P A 1
H7A H 0.796769 0.479199 0.070459 0.103 Uiso 0.856(2) 1 calc R U P A 1
H7B H 0.666061 0.410169 0.041159 0.103 Uiso 0.856(2) 1 calc R U P A 1
H7C H 0.867408 0.401567 0.032430 0.103 Uiso 0.856(2) 1 calc R U P A 1
C7B C 0.429(5) 0.493(2) 0.177(3) 0.101(9) Uani 0.144(2) 1 d . U P A 2
H7BA H 0.465128 0.486610 0.119231 0.151 Uiso 0.144(2) 1 calc R U P A 2
H7BB H 0.384865 0.444685 0.196789 0.151 Uiso 0.144(2) 1 calc R U P A 2
H7BC H 0.337688 0.532489 0.173796 0.151 Uiso 0.144(2) 1 calc R U P A 2
C8 C 0.8273(7) 0.3020(2) 0.1533(3) 0.0582(10) Uani 0.856(2) 1 d . U P A 1
H8A H 0.921485 0.287856 0.120401 0.087 Uiso 0.856(2) 1 calc R U P A 1
H8B H 0.717484 0.281979 0.123401 0.087 Uiso 0.856(2) 1 calc R U P A 1
H8C H 0.849534 0.280175 0.212286 0.087 Uiso 0.856(2) 1 calc R U P A 1
C8B C 0.532(5) 0.529(2) 0.323(2) 0.092(9) Uani 0.144(2) 1 d . U P A 2
H8BA H 0.459782 0.485761 0.336887 0.138 Uiso 0.144(2) 1 calc R U P A 2
H8BB H 0.466439 0.576972 0.324629 0.138 Uiso 0.144(2) 1 calc R U P A 2
H8BC H 0.635902 0.531544 0.366823 0.138 Uiso 0.144(2) 1 calc R U P A 2
C9 C 0.5671(11) 0.5082(5) 0.2277(5) 0.0372(13) Uani 0.856(2) 1 d . U P A 1
C9B C 0.840(8) 0.398(4) 0.163(4) 0.045(6) Uani 0.144(2) 1 d D U P A 2
C10 C 0.4756(6) 0.5336(3) 0.1370(3) 0.0676(13) Uani 0.856(2) 1 d . U P A 1
H10A H 0.561492 0.539102 0.096552 0.101 Uiso 0.856(2) 1 calc R U P A 1
H10B H 0.417332 0.582868 0.142452 0.101 Uiso 0.856(2) 1 calc R U P A 1
H10C H 0.389912 0.494729 0.114410 0.101 Uiso 0.856(2) 1 calc R U P A 1
C10B C 0.683(4) 0.356(2) 0.098(2) 0.087(8) Uani 0.144(2) 1 d . U P A 2
H10D H 0.578324 0.388046 0.095158 0.130 Uiso 0.144(2) 1 calc R U P A 2
H10E H 0.659699 0.305576 0.121817 0.130 Uiso 0.144(2) 1 calc R U P A 2
H10F H 0.716424 0.350587 0.039890 0.130 Uiso 0.144(2) 1 calc R U P A 2
C11 C 0.7128(6) 0.5631(3) 0.2604(4) 0.0818(16) Uani 0.856(2) 1 d . U P A 1
H11A H 0.766660 0.547010 0.318627 0.123 Uiso 0.856(2) 1 calc R U P A 1
H11B H 0.666144 0.615165 0.263652 0.123 Uiso 0.856(2) 1 calc R U P A 1
H11C H 0.799626 0.562623 0.220083 0.123 Uiso 0.856(2) 1 calc R U P A 1
C11B C 0.955(5) 0.3375(19) 0.192(2) 0.084(8) Uani 0.144(2) 1 d . U P A 2
H11D H 0.889188 0.291435 0.202459 0.126 Uiso 0.144(2) 1 calc R U P A 2
H11E H 1.027178 0.352990 0.246036 0.126 Uiso 0.144(2) 1 calc R U P A 2
H11F H 1.029737 0.326494 0.146971 0.126 Uiso 0.144(2) 1 calc R U P A 2
C12 C 0.4300(6) 0.5086(3) 0.2910(3) 0.0579(11) Uani 0.856(2) 1 d . U P A 1
H12A H 0.336623 0.472812 0.269913 0.087 Uiso 0.856(2) 1 calc R U P A 1
H12B H 0.382439 0.560541 0.294003 0.087 Uiso 0.856(2) 1 calc R U P A 1
H12C H 0.483871 0.492821 0.349340 0.087 Uiso 0.856(2) 1 calc R U P A 1
C12B C 0.914(4) 0.4645(17) 0.113(2) 0.073(7) Uani 0.144(2) 1 d . U P A 2
H12D H 0.990416 0.443923 0.073667 0.109 Uiso 0.144(2) 1 calc R U P A 2
H12E H 0.979609 0.499193 0.155583 0.109 Uiso 0.144(2) 1 calc R U P A 2
H12F H 0.818494 0.492747 0.079783 0.109 Uiso 0.144(2) 1 calc R U P A 2

loop_
_atom_site_aniso_label
_atom_site_aniso_U_11
_atom_site_aniso_U_22
_atom_site_aniso_U_33
_atom_site_aniso_U_23
_atom_site_aniso_U_13
_atom_site_aniso_U_12
Sb1 0.04621(11) 0.03468(10) 0.03177(10) 0.00543(7) 0.00758(7) 0.00224(7)
Cl1 0.0902(6) 0.0475(4) 0.0540(5) 0.0224(4) 0.0190(4) 0.0124(4)
P1 0.0334(4) 0.0305(4) 0.0254(4) 0.0014(3) 0.0020(3) -0.0009(3)
P1B 0.034(2) 0.033(2) 0.030(2) 0.0021(18) -0.0029(18) -0.0002(18)
F1 0.0828(13) 0.0713(13) 0.0339(9) 0.0017(9) 0.0163(9) -0.0070(11)
F2 0.1075(17) 0.0706(14) 0.0441(11) -0.0059(10) 0.0006(11) 0.0410(13)
F3 0.119(2) 0.125(2) 0.0727(16) -0.0141(16) 0.0245(15) -0.0719(19)
F4 0.120(2) 0.113(2) 0.0557(14) -0.0328(14) 0.0009(13) -0.0392(17)
F5 0.0628(15) 0.152(3) 0.103(2) -0.003(2) -0.0243(14) 0.0121(17)
F6 0.052(2) 0.0504(15) 0.105(3) 0.0156(15) -0.003(2) 0.0029(16)
F6B 0.045(9) 0.101(14) 0.075(10) 0.012(10) 0.008(9) 0.012(9)
F7 0.0652(18) 0.101(4) 0.055(2) 0.0217(19) 0.0222(17) -0.006(2)
F7B 0.080(11) 0.034(6) 0.076(10) 0.002(7) -0.002(8) -0.031(6)
F8 0.080(2) 0.065(2) 0.176(4) -0.041(2) 0.018(3) -0.0173(16)
F8B 0.108(16) 0.10(2) 0.076(10) 0.011(11) 0.015(9) -0.013(14)
F9B 0.041(6) 0.079(10) 0.117(14) -0.010(11) 0.011(8) -0.020(7)
F10B 0.044(13) 0.072(9) 0.17(2) 0.056(12) -0.008(13) 0.002(8)
F12 0.138(5) 0.189(7) 0.057(2) -0.013(3) 0.006(3) -0.097(4)
F13 0.0609(16) 0.085(2) 0.108(3) 0.0064(19) -0.0164(17) -0.0301(15)
O1 0.0536(11) 0.0365(10) 0.0310(9) 0.0071(8) 0.0085(8) 0.0075(8)
C1 0.0567(17) 0.0540(18) 0.0275(13) 0.0022(12) 0.0011(12) 0.0040(14)
C2 0.084(3) 0.087(3) 0.048(2) -0.010(2) 0.0030(19) -0.023(2)
C3 0.049(2) 0.045(2) 0.0428(19) 0.0099(15) 0.0094(15) -0.0028(16)
C3B 0.042(8) 0.034(7) 0.081(10) -0.004(8) 0.001(8) -0.017(6)
C4 0.059(2) 0.087(3) 0.067(3) -0.005(2) 0.005(2) -0.037(2)
C4B 0.044(8) 0.062(9) 0.082(10) 0.015(8) 0.006(7) -0.005(7)
C5 0.044(3) 0.044(3) 0.032(2) 0.0006(19) 0.010(2) 0.001(2)
C5B 0.073(14) 0.028(12) 0.064(13) 0.008(11) 0.021(10) 0.025(10)
C6 0.042(2) 0.095(4) 0.085(3) -0.023(3) 0.019(2) -0.001(2)
C6B 0.103(18) 0.065(15) 0.16(2) 0.066(17) 0.048(18) 0.032(12)
C7 0.100(4) 0.069(3) 0.044(2) 0.019(2) 0.036(2) 0.029(3)
C7B 0.105(18) 0.064(16) 0.12(2) -0.003(17) -0.021(16) 0.035(13)
C8 0.085(3) 0.049(2) 0.046(2) 0.0012(17) 0.026(2) 0.016(2)
C8B 0.13(2) 0.075(19) 0.085(14) 0.007(13) 0.048(13) 0.055(19)
C9 0.041(2) 0.032(3) 0.039(3) 0.0026(18) 0.0076(17) 0.0041(18)
C9B 0.057(13) 0.039(11) 0.046(12) -0.006(9) 0.035(9) 0.012(9)
C10 0.083(3) 0.069(3) 0.052(2) 0.021(2) 0.012(2) 0.034(2)
C10B 0.095(16) 0.095(19) 0.075(15) -0.041(14) 0.030(11) -0.011(13)
C11 0.067(3) 0.039(2) 0.136(5) -0.022(3) 0.003(3) -0.008(2)
C11B 0.107(16) 0.082(16) 0.073(16) 0.020(13) 0.050(12) 0.053(14)
C12 0.066(3) 0.055(3) 0.058(3) 0.011(2) 0.026(2) 0.021(2)
C12B 0.071(14) 0.067(13) 0.089(18) 0.026(12) 0.041(13) 0.014(10)

loop_
_atom_type_symbol
_atom_type_description
_atom_type_scat_dispersion_real
_atom_type_scat_dispersion_imag
_atom_type_scat_source
C C 0.0033 0.0016 'International Tables Vol C Tables 4.2.6.8 and 6.1.1.4'
H H 0.0000 0.0000 'International Tables Vol C Tables 4.2.6.8 and 6.1.1.4'
Cl Cl 0.1484 0.1585 'International Tables Vol C Tables 4.2.6.8 and 6.1.1.4'
F F 0.0171 0.0103 'International Tables Vol C Tables 4.2.6.8 and 6.1.1.4'
O O 0.0106 0.0060 'International Tables Vol C Tables 4.2.6.8 and 6.1.1.4'
P P 0.1023 0.0942 'International Tables Vol C Tables 4.2.6.8 and 6.1.1.4'
Sb Sb -0.5866 1.5461 'International Tables Vol C Tables 4.2.6.8 and 6.1.1.4'

loop_
_exptl_crystal_face_index_h
_exptl_crystal_face_index_k
_exptl_crystal_face_index_l
_exptl_crystal_face_perp_dist
0 1 0 0.0836
0 -1 0 0.0705
1 -1 -1 0.1020
-1 1 1 0.1328
0 1 -1 0.0597
0 -1 1 0.0752
1 -1 0 0.0893
-1 0 1 0.1113
1 0 -1 0.1129
-1 0 -1 0.0653
1 0 1 0.0667
0 0 1 0.0771
0 0 -1 0.0779
1 1 0 0.1008
0 -1 -1 0.0588
0 1 1 0.0852

loop_
_geom_angle_atom_site_label_1
_geom_angle_atom_site_label_2
_geom_angle_atom_site_label_3
_geom_angle
_geom_angle_site_symmetry_1
_geom_angle_site_symmetry_3
_geom_angle_publ_flag
O1 Sb1 Cl1 167.86(5) . . ?
O1 Sb1 C3 82.15(10) . . ?
C1 Sb1 Cl1 88.98(8) . . ?
C1 Sb1 O1 81.78(9) . . ?
C1 Sb1 C3 88.56(13) . . ?
C3 Sb1 Cl1 89.80(9) . . ?
C3B Sb1 Cl1 84.4(7) . . ?
C3B Sb1 O1 91.2(7) . . ?
C3B Sb1 C1 109.1(8) . . ?
O1 P1 H1 109.2(15) . . ?
O1 P1 C5 110.8(3) . . ?
O1 P1 C9 111.0(3) . . ?
C5 P1 H1 103.5(15) . . ?
C9 P1 H1 104.2(15) . . ?
C9 P1 C5 117.4(4) . . ?
O1 P1B H1B 109(2) . . ?
O1 P1B C5B 111(2) . . ?
O1 P1B C9B 114(2) . . ?
C5B P1B H1B 97(5) . . ?
C9B P1B H1B 102(4) . . ?
C9B P1B C5B 121(3) . . ?
P1 O1 Sb1 147.52(12) . . ?
P1B O1 Sb1 151.0(2) . . ?
F1 C1 Sb1 112.0(2) . . ?
F1 C1 C2 106.7(3) . . ?
F2 C1 Sb1 112.57(18) . . ?
F2 C1 F1 106.3(2) . . ?
F2 C1 C2 107.6(3) . . ?
C2 C1 Sb1 111.4(2) . . ?
F3 C2 F4 108.9(4) . . ?
F3 C2 C1 109.6(3) . . ?
F4 C2 C1 111.8(4) . . ?
F5 C2 F3 107.4(4) . . ?
F5 C2 F4 109.3(3) . . ?
F5 C2 C1 109.8(3) . . ?
F6 C3 Sb1 112.4(3) . . ?
F6 C3 C4 104.7(4) . . ?
F7 C3 Sb1 113.5(3) . . ?
F7 C3 F6 106.1(4) . . ?
F7 C3 C4 106.8(4) . . ?
C4 C3 Sb1 112.7(3) . . ?
F6B C3B Sb1 104.4(17) . . ?
F7B C3B Sb1 110.9(17) . . ?
F7B C3B F6B 96(2) . . ?
F7B C3B C4B 109(2) . . ?
C4B C3B Sb1 119.6(18) . . ?
C4B C3B F6B 114(2) . . ?
F8 C4 C3 108.1(4) . . ?
F12 C4 F8 111.2(6) . . ?
F12 C4 F13 107.0(5) . . ?
F12 C4 C3 108.8(4) . . ?
F13 C4 F8 106.7(4) . . ?
F13 C4 C3 115.1(5) . . ?
F8B C4B C3B 98(3) . . ?
F9B C4B F8B 123(3) . . ?
F9B C4B F10B 100(2) . . ?
F9B C4B C3B 110(2) . . ?
F10B C4B F8B 118(3) . . ?
F10B C4B C3B 107(3) . . ?
C6 C5 P1 110.4(5) . . ?
C7 C5 P1 112.7(6) . . ?
C7 C5 C6 111.6(7) . . ?
C7 C5 C8 108.8(6) . . ?
C8 C5 P1 105.4(6) . . ?
C8 C5 C6 107.6(7) . . ?
C6B C5B P1B 112(4) . . ?
C6B C5B C7B 103(5) . . ?
C7B C5B P1B 107(4) . . ?
C8B C5B P1B 104(4) . . ?
C8B C5B C6B 120(5) . . ?
C8B C5B C7B 110(5) . . ?
C5 C6 H6A 109.5 . . ?
C5 C6 H6B 109.5 . . ?
C5 C6 H6C 109.5 . . ?
H6A C6 H6B 109.5 . . ?
H6A C6 H6C 109.5 . . ?
H6B C6 H6C 109.5 . . ?
C5B C6B H6BA 109.5 . . ?
C5B C6B H6BB 109.5 . . ?
C5B C6B H6BC 109.5 . . ?
H6BA C6B H6BB 109.5 . . ?
H6BA C6B H6BC 109.5 . . ?
H6BB C6B H6BC 109.5 . . ?
C5 C7 H7A 109.5 . . ?
C5 C7 H7B 109.5 . . ?
C5 C7 H7C 109.5 . . ?
H7A C7 H7B 109.5 . . ?
H7A C7 H7C 109.5 . . ?
H7B C7 H7C 109.5 . . ?
C5B C7B H7BA 109.5 . . ?
C5B C7B H7BB 109.5 . . ?
C5B C7B H7BC 109.5 . . ?
H7BA C7B H7BB 109.5 . . ?
H7BA C7B H7BC 109.5 . . ?
H7BB C7B H7BC 109.5 . . ?
C5 C8 H8A 109.5 . . ?
C5 C8 H8B 109.5 . . ?
C5 C8 H8C 109.5 . . ?
H8A C8 H8B 109.5 . . ?
H8A C8 H8C 109.5 . . ?
H8B C8 H8C 109.5 . . ?
C5B C8B H8BA 109.5 . . ?
C5B C8B H8BB 109.5 . . ?
C5B C8B H8BC 109.5 . . ?
H8BA C8B H8BB 109.5 . . ?
H8BA C8B H8BC 109.5 . . ?
H8BB C8B H8BC 109.5 . . ?
C10 C9 P1 109.8(4) . . ?
C11 C9 P1 112.7(5) . . ?
C11 C9 C10 110.7(7) . . ?
C11 C9 C12 109.7(5) . . ?
C12 C9 P1 106.3(5) . . ?
C12 C9 C10 107.3(6) . . ?
C10B C9B P1B 105(3) . . ?
C11B C9B P1B 110(4) . . ?
C11B C9B C10B 105(4) . . ?
C11B C9B C12B 117(4) . . ?
C12B C9B P1B 110(4) . . ?
C12B C9B C10B 109(5) . . ?
C9 C10 H10A 109.5 . . ?
C9 C10 H10B 109.5 . . ?
C9 C10 H10C 109.5 . . ?
H10A C10 H10B 109.5 . . ?
H10A C10 H10C 109.5 . . ?
H10B C10 H10C 109.5 . . ?
C9B C10B H10D 109.5 . . ?
C9B C10B H10E 109.5 . . ?
C9B C10B H10F 109.5 . . ?
H10D C10B H10E 109.5 . . ?
H10D C10B H10F 109.5 . . ?
H10E C10B H10F 109.5 . . ?
C9 C11 H11A 109.5 . . ?
C9 C11 H11B 109.5 . . ?
C9 C11 H11C 109.5 . . ?
H11A C11 H11B 109.5 . . ?
H11A C11 H11C 109.5 . . ?
H11B C11 H11C 109.5 . . ?
C9B C11B H11D 109.5 . . ?
C9B C11B H11E 109.5 . . ?
C9B C11B H11F 109.5 . . ?
H11D C11B H11E 109.5 . . ?
H11D C11B H11F 109.5 . . ?
H11E C11B H11F 109.5 . . ?
C9 C12 H12A 109.5 . . ?
C9 C12 H12B 109.5 . . ?
C9 C12 H12C 109.5 . . ?
H12A C12 H12B 109.5 . . ?
H12A C12 H12C 109.5 . . ?
H12B C12 H12C 109.5 . . ?
C9B C12B H12D 109.5 . . ?
C9B C12B H12E 109.5 . . ?
C9B C12B H12F 109.5 . . ?
H12D C12B H12E 109.5 . . ?
H12D C12B H12F 109.5 . . ?
H12E C12B H12F 109.5 . . ?

loop_
_geom_bond_atom_site_label_1
_geom_bond_atom_site_label_2
_geom_bond_distance
_geom_bond_site_symmetry_2
_geom_bond_publ_flag
Sb1 Cl1 2.4702(8) . ?
Sb1 O1 2.2725(18) . ?
Sb1 C1 2.267(3) . ?
Sb1 C3 2.285(4) . ?
Sb1 C3B 2.15(2) . ?
P1 H1 1.27(3) . ?
P1 O1 1.5034(19) . ?
P1 C5 1.821(10) . ?
P1 C9 1.817(10) . ?
P1B H1B 1.27(4) . ?
P1B O1 1.495(5) . ?
P1B C5B 1.90(7) . ?
P1B C9B 1.85(5) . ?
F1 C1 1.356(3) . ?
F2 C1 1.342(4) . ?
F3 C2 1.330(5) . ?
F4 C2 1.335(5) . ?
F5 C2 1.328(5) . ?
F6 C3 1.370(5) . ?
F6B C3B 1.63(4) . ?
F7 C3 1.350(5) . ?
F7B C3B 1.29(3) . ?
F8 C4 1.364(7) . ?
F8B C4B 1.35(5) . ?
F9B C4B 1.29(3) . ?
F10B C4B 1.34(4) . ?
F12 C4 1.315(7) . ?
F13 C4 1.316(5) . ?
C1 C2 1.503(5) . ?
C3 C4 1.491(6) . ?
C3B C4B 1.55(4) . ?
C5 C6 1.543(9) . ?
C5 C7 1.518(11) . ?
C5 C8 1.540(11) . ?
C5B C6B 1.47(7) . ?
C5B C7B 1.49(6) . ?
C5B C8B 1.40(7) . ?
C6 H6A 0.9800 . ?
C6 H6B 0.9800 . ?
C6 H6C 0.9800 . ?
C6B H6BA 0.9800 . ?
C6B H6BB 0.9800 . ?
C6B H6BC 0.9800 . ?
C7 H7A 0.9800 . ?
C7 H7B 0.9800 . ?
C7 H7C 0.9800 . ?
C7B H7BA 0.9800 . ?
C7B H7BB 0.9800 . ?
C7B H7BC 0.9800 . ?
C8 H8A 0.9800 . ?
C8 H8B 0.9800 . ?
C8 H8C 0.9800 . ?
C8B H8BA 0.9800 . ?
C8B H8BB 0.9800 . ?
C8B H8BC 0.9800 . ?
C9 C10 1.548(9) . ?
C9 C11 1.517(8) . ?
C9 C12 1.543(9) . ?
C9B C10B 1.64(7) . ?
C9B C11B 1.41(7) . ?
C9B C12B 1.54(8) . ?
C10 H10A 0.9800 . ?
C10 H10B 0.9800 . ?
C10 H10C 0.9800 . ?
C10B H10D 0.9800 . ?
C10B H10E 0.9800 . ?
C10B H10F 0.9800 . ?
C11 H11A 0.9800 . ?
C11 H11B 0.9800 . ?
C11 H11C 0.9800 . ?
C11B H11D 0.9800 . ?
C11B H11E 0.9800 . ?
C11B H11F 0.9800 . ?
C12 H12A 0.9800 . ?
C12 H12B 0.9800 . ?
C12 H12C 0.9800 . ?
C12B H12D 0.9800 . ?
C12B H12E 0.9800 . ?
C12B H12F 0.9800 . ?

loop_
_geom_torsion_atom_site_label_1
_geom_torsion_atom_site_label_2
_geom_torsion_atom_site_label_3
_geom_torsion_atom_site_label_4
_geom_torsion
_geom_torsion_site_symmetry_1
_geom_torsion_site_symmetry_2
_geom_torsion_site_symmetry_3
_geom_torsion_site_symmetry_4
_geom_torsion_publ_flag
Sb1 C1 C2 F3 59.9(4) . . . . ?
Sb1 C1 C2 F4 -179.3(3) . . . . ?
Sb1 C1 C2 F5 -57.9(3) . . . . ?
Sb1 C3 C4 F8 62.2(4) . . . . ?
Sb1 C3 C4 F12 -58.6(6) . . . . ?
Sb1 C3 C4 F13 -178.6(3) . . . . ?
Sb1 C3B C4B F8B -54(3) . . . . ?
Sb1 C3B C4B F9B 177.2(18) . . . . ?
Sb1 C3B C4B F10B 70(3) . . . . ?
F1 C1 C2 F3 -177.6(3) . . . . ?
F1 C1 C2 F4 -56.9(4) . . . . ?
F1 C1 C2 F5 64.6(4) . . . . ?
F2 C1 C2 F3 -63.9(4) . . . . ?
F2 C1 C2 F4 56.9(4) . . . . ?
F2 C1 C2 F5 178.3(3) . . . . ?
F6 C3 C4 F8 -175.3(4) . . . . ?
F6 C3 C4 F12 63.8(6) . . . . ?
F6 C3 C4 F13 -56.1(5) . . . . ?
F6B C3B C4B F8B -178(3) . . . . ?
F6B C3B C4B F9B 53(3) . . . . ?
F6B C3B C4B F10B -55(3) . . . . ?
F7 C3 C4 F8 -63.0(5) . . . . ?
F7 C3 C4 F12 176.2(5) . . . . ?
F7 C3 C4 F13 56.2(6) . . . . ?
F7B C3B C4B F8B 76(3) . . . . ?
F7B C3B C4B F9B -54(3) . . . . ?
F7B C3B C4B F10B -161(3) . . . . ?
O1 P1 C5 C6 -55.0(7) . . . . ?
O1 P1 C5 C7 179.5(5) . . . . ?
O1 P1 C5 C8 60.9(5) . . . . ?
O1 P1 C9 C10 -162.1(4) . . . . ?
O1 P1 C9 C11 74.0(6) . . . . ?
O1 P1 C9 C12 -46.3(4) . . . . ?
O1 P1B C5B C6B 172(3) . . . . ?
O1 P1B C5B C7B -76(4) . . . . ?
O1 P1B C5B C8B 41(4) . . . . ?
O1 P1B C9B C10B 68(4) . . . . ?
O1 P1B C9B C11B -45(5) . . . . ?
O1 P1B C9B C12B -175(3) . . . . ?
C5 P1 O1 Sb1 -63.1(4) . . . . ?
C5 P1 C9 C10 69.0(6) . . . . ?
C5 P1 C9 C11 -54.9(7) . . . . ?
C5 P1 C9 C12 -175.2(4) . . . . ?
C5B P1B O1 Sb1 -166.7(18) . . . . ?
C5B P1B C9B C10B -69(5) . . . . ?
C5B P1B C9B C11B 179(4) . . . . ?
C5B P1B C9B C12B 49(5) . . . . ?
C9 P1 O1 Sb1 164.6(3) . . . . ?
C9 P1 C5 C6 73.9(7) . . . . ?
C9 P1 C5 C7 -51.6(6) . . . . ?
C9 P1 C5 C8 -170.1(4) . . . . ?
C9B P1B O1 Sb1 52(2) . . . . ?
C9B P1B C5B C6B -51(5) . . . . ?
C9B P1B C5B C7B 62(5) . . . . ?
C9B P1B C5B C8B 179(4) . . . . ?

loop_
_exptl_oxdiff_crystal_face_indexfrac_h
_exptl_oxdiff_crystal_face_indexfrac_k
_exptl_oxdiff_crystal_face_indexfrac_l
_exptl_oxdiff_crystal_face_x
_exptl_oxdiff_crystal_face_y
_exptl_oxdiff_crystal_face_z
0.0002 0.9990 0.0006 0.0392 -0.0109 -0.0006
-0.0002 -0.9990 -0.0006 -0.0392 0.0109 0.0006
0.9999 -1.0003 -0.9997 -0.0341 0.0246 0.0965
-0.9999 1.0003 0.9997 0.0341 -0.0246 -0.0965
0.0005 1.0012 -0.9986 0.0288 -0.0500 0.0220
-0.0005 -1.0012 0.9986 -0.0288 0.0500 -0.0220
0.9995 -1.0025 -0.0005 -0.0236 0.0637 0.0740
-1.0000 0.0013 0.9991 -0.0051 -0.0138 -0.0960
1.0000 -0.0013 -0.9991 0.0051 0.0138 0.0960
-0.9994 0.0056 -0.9993 -0.0261 -0.0920 -0.0509
0.9994 -0.0056 0.9993 0.0261 0.0920 0.0509
-0.0003 -0.0022 0.9992 0.0105 0.0391 -0.0226
0.0003 0.0022 -0.9992 -0.0105 -0.0391 0.0226
0.9999 0.9956 0.0007 0.0548 0.0420 0.0729
0.0001 -0.9969 -0.9998 -0.0497 -0.0282 0.0231
-0.0001 0.9969 0.9998 0.0497 0.0282 -0.0231
